data_1561260
loop_
_publ_author_name
'Echevarr\'ia, F.'
'Reguera, L.'
'Gonz\'alez M, M.'
'Galicia, J.'
'\'Avila, M.'
'Reguera, E.'

_publ_section_title
;
 Hydrothermal recrystallization of transition metal nitroprussides.
 Formation of the most stable phases
;
_journal_name_full 'Journal of Solid State Chemistry'
_journal_page_first 566
_journal_page_last 572
_journal_paper_doi 10.1016/j.jssc.2017.11.029
_journal_volume 258
_journal_year 2018
_chemical_compound_source 'synthesis as described'
_chemical_formula_moiety 'C5 Fe2 N6 O3'
_chemical_formula_sum 'C5 Fe2 N6 O3'
_chemical_formula_weight 303.78
_space_group_IT_number 62
_space_group_name_Hall '-P 2ac 2n'
_space_group_name_H-M_alt 'P n m a'
_symmetry_cell_setting orthorhombic
_symmetry_Int_Tables_number 62
_symmetry_space_group_name_H-M 'P n m a'
_cell_angle_alpha 90.00000
_cell_angle_beta 90.00000
_cell_angle_gamma 90.00000
_cell_formula_units_Z 4
_cell_length_a 13.96736(12)
_cell_length_b 7.43408(6)
_cell_length_c 10.46303(7)
_cell_measurement_reflns_used 368
_cell_measurement_temperature 298(2)
_cell_measurement_theta_max 79.375900
_cell_measurement_theta_min 5.031500
_cell_volume 1086.423(15)
_diffrn_ambient_temperature 298(2)
_diffrn_detector CCD
_diffrn_measured_fraction_theta_full 67.7
_diffrn_measurement_device '\Bragg Brentano configuration'
_diffrn_measurement_device_type 'Bruker D8 Advance'
_diffrn_radiation_monochromator graphite
_diffrn_radiation_probe x-ray
_diffrn_radiation_type CuK\a1
_diffrn_radiation_wavelength 1.5406
_diffrn_reflns_av_R_equivalents 0.0253
_diffrn_reflns_number 368
_diffrn_source 'sealed tube'
_exptl_crystal_colour brown
_exptl_crystal_description powder
_refine_diff_density_max 0.409
_refine_diff_density_min -0.389
_refine_diff_density_rms 0.077
_refine_ls_extinction_method none
_refine_ls_goodness_of_fit_ref 1.85
_refine_ls_hydrogen_treatment noref
_refine_ls_matrix_type full
_refine_ls_number_parameters 145
_refine_ls_number_reflns 368
_refine_ls_number_restraints 0
_refine_ls_restrained_S_all 1.85
_refine_ls_R_factor_all 0.0558
_refine_ls_R_factor_gt 0.0353
_refine_ls_shift/su_max 0
_refine_ls_shift/su_mean 0
_refine_ls_structure_factor_coef Fsqd
_refine_ls_weighting_details 'calc w=1/[\s^2^(Fo^2^)+(0.0570P)^2^+0.0000P] where P=(Fo^2^+2Fc^2^)/3'
_refine_ls_wR_factor_gt 0.0897
_refine_ls_wR_factor_ref 0.095
_cod_data_source_file JSSC-2018-258-566.cif
_cod_data_source_block etimcu2
_cod_original_cell_volume 1086.422(14)
_cod_struct_determination_method 'powder diffraction'
_cod_database_code 1561260

loop_
_symmetry_equiv_pos_as_xyz
'x, y, z'
'x+1/2, -y+1/2, -z+1/2'
'-x, y+1/2, -z'
'-x+1/2, -y, z+1/2'
'-x, -y, -z'
'-x-1/2, y-1/2, z-1/2'
'x, -y-1/2, z'
'x-1/2, y, -z-1/2'

loop_
_atom_site_label
_atom_site_fract_x
_atom_site_fract_y
_atom_site_fract_z
_atom_site_U_iso_or_equiv
_atom_site_occupancy
_atom_site_adp_type
_atom_site_type_symbol
Fe1 0.1832(2) 0.25000 0.6689(3) 0.0278(11) 1.00000 Uiso Fe
Fe2 0.06443(17) 0.25000 0.1949(2) 0.0278(11) 1.00000 Uiso Fe
C1 -0.0280(6) 0.4265(10) 0.2573(9) 0.0228(16) 1.00000 Uiso C
C2 0.1649(6) 0.0761(10) 0.1622(11) 0.0228(16) 1.00000 Uiso C
C3 0.1128(9) 0.25000 0.3659(6) 0.0228(16) 1.00000 Uiso C
N1 -0.0736(6) 0.5455(8) 0.2927(8) 0.0228(16) 1.00000 Uiso N
N2 0.2191(5) -0.0355(9) 0.1552(9) 0.0228(16) 1.00000 Uiso N
N3 0.1528(8) 0.25000 0.4615(7) 0.0228(16) 1.00000 Uiso N
N4 -0.0001(7) 0.25000 0.0596(5) 0.0228(16) 1.00000 Uiso N
O1 -0.0204(7) 0.25000 -0.0496(5) 0.0228(16) 1.00000 Uiso O
O2 0.2250(6) 0.25000 0.8776(8) 0.0228(16) 1.00000 Uiso O
O3 0.4030(9) 0.25000 0.9540(12) 0.186(8) 1.00000 Uiso O

loop_
_atom_type_symbol
_atom_type_description
_atom_type_scat_dispersion_real
_atom_type_scat_dispersion_imag
_atom_type_scat_source
Fe Fe -1.1336 3.1974 'International Tables Vol C Tables 4.2.6.8 and 6.1.1.4'
C C 0.0181 0.0091 'International Tables Vol C Tables 4.2.6.8 and 6.1.1.4'
N N 0.0311 0.0180 'International Tables Vol C Tables 4.2.6.8 and 6.1.1.4'
O O 0.0492 0.0322 'International Tables Vol C Tables 4.2.6.8 and 6.1.1.4'

loop_
_geom_angle_atom_site_label_1
_geom_angle_atom_site_label_2
_geom_angle_atom_site_label_3
_geom_angle
_geom_angle_site_symmetry_1
_geom_angle_site_symmetry_3
N2 Fe1 N2 98.57(8) 6_666 4
N2 Fe1 N1 171.91(9) 6_666 3_546
N2 Fe1 N1 86.55(1) 4 3_546
N2 Fe1 N1 86.55(1) 6_666 5_566
N2 Fe1 N1 171.91(9) 4 5_566
N1 Fe1 N1 87.69(6) 3_546 5_566
N2 Fe1 O2 84.16(2) 6_666 .
N2 Fe1 O2 84.16(2) 4 .
N1 Fe1 O2 90.19(2) 3_546 .
N1 Fe1 O2 90.19(2) 5_566 .
N2 Fe1 N3 93.30(7) 6_666 .
N2 Fe1 N3 93.30(7) 4 .
N1 Fe1 N3 92.62(1) 3_546 .
N1 Fe1 N3 92.62(1) 5_566 .
O2 Fe1 N3 176.10(2) . .
C3 Fe2 N4 168.20(3) . .
C3 Fe2 C1 85.45(6) . 7_565
N4 Fe2 C1 85.81(3) . 7_565
C3 Fe2 C1 85.45(6) . .
N4 Fe2 C1 85.81(3) . .
C1 Fe2 C1 84.41(4) 7_565 .
C3 Fe2 C2 84.80(1) . 7_565
N4 Fe2 C2 103.88(1) . 7_565
C1 Fe2 C2 170.25(1) 7_565 7_565
C1 Fe2 C2 95.13(4) . 7_565
C3 Fe2 C2 84.80(1) . .
N4 Fe2 C2 103.88(1) . .
C1 Fe2 C2 95.13(4) 7_565 .
C1 Fe2 C2 170.25(1) . .
C2 Fe2 C2 83.65(9) 7_565 .
N1 C1 Fe2 171.66(9) . .
N2 C2 Fe2 171.89(5) . .
Fe2 C3 N3 171.50(1) . .
C1 N1 Fe1 167.71(8) . 5_566
C2 N2 Fe1 172.14(7) . 6_655
C3 N3 Fe1 161.88(6) . .
O1 N4 Fe2 161.45(3) . .

loop_
_geom_bond_atom_site_label_1
_geom_bond_atom_site_label_2
_geom_bond_distance
_geom_bond_site_symmetry_2
Fe1 N2 2.103(7) 6_666
Fe1 N2 2.103(7) 4
Fe1 N1 2.194(6) 3_546
Fe1 N1 2.194(6) 5_566
Fe1 O2 2.260(3) .
Fe1 N3 2.211(2) .
Fe2 N4 1.678(2) .
Fe2 C3 1.912(5) .
Fe2 C1 1.953(1) 7_565
Fe2 C1 1.953(1) .
Fe2 C2 1.938(5) 7_565
Fe2 C2 1.938(5) .
C1 N1 1.151(3) .
C2 N2 1.125(5) .
C3 N3 1.145(7) .
N1 Fe1 2.194(6) 5_566
N2 Fe1 2.103(7) 6_655
N4 O1 1.177(2) .

loop_
_cod_changelog_entry_id
_cod_changelog_entry_author
_cod_changelog_entry_date
_cod_changelog_entry_text
1 'Vaitkus, Antanas' 2023-12-14T15:25:00+02:00
;
 Removed data item '_atom_site_aniso_label' which had a single incorrect value
 'powder sample'. Marked entry as being resolved using powder diffraction.
;
